data_4105751
loop_
_publ_author_name
'Damian P. Hruszkewycz'
'Jianguo Wu'
'Nilay Hazari'
'Christopher D. Incarvito'

_publ_contact_author
;
 Dr N. Hazari           
 The Department of Chemistry 
 Yale University 
 P. O. Box 208107 
 New Haven 
 Connecticut 06520 USA.
;
_publ_contact_author_email nilay.hazari@yale.edu
_publ_contact_author_fax '+1 203 432 6144'
_publ_contact_author_phone '+1 203 432 0885'
_publ_section_title
;
 Palladium(I)-Bridging Allyl Dimers for the Catalytic Functionalization of
 CO2
;
_journal_name_full 'Journal of the American Chemical Society'
_journal_page_first 3280
_journal_page_last 3283
_journal_paper_doi 10.1021/ja110708k
_journal_volume 133
_journal_year 2011
_chemical_formula_moiety 'C45 H44 O2 P2 Pd2 '
_chemical_formula_sum 'C45 H44 O2 P2 Pd2'
_chemical_formula_weight 891.59
_space_group_IT_number 2
_symmetry_cell_setting triclinic
_symmetry_Int_Tables_number 2
_symmetry_space_group_name_Hall '-P 1'
_symmetry_space_group_name_H-M 'P -1'
_cell_angle_alpha 96.9880(15)
_cell_angle_beta 106.6041(15)
_cell_angle_gamma 105.9520(16)
_cell_formula_units_Z 2
_cell_length_a 10.6295(8)
_cell_length_b 14.1773(11)
_cell_length_c 14.8586(12)
_cell_measurement_reflns_used 18864
_cell_measurement_temperature 223.1
_cell_measurement_theta_max 27.6
_cell_measurement_theta_min 3.0
_cell_volume 2013.9(3)
_computing_cell_refinement PROCESS-AUTO
_computing_data_collection PROCESS-AUTO
_computing_data_reduction CrystalStructure
_computing_publication_material 'CrystalStructure 3.8'
_computing_structure_refinement SHELXL
_computing_structure_solution SHELXS97
_diffrn_detector_area_resol_mean 6.85
_diffrn_measured_fraction_theta_full 0.994
_diffrn_measured_fraction_theta_max 0.994
_diffrn_measurement_device_type 'Rigaku SCXmini'
_diffrn_measurement_method \w
_diffrn_radiation_type 'Mo K\a'
_diffrn_radiation_wavelength 0.71075
_diffrn_reflns_av_R_equivalents 0.032
_diffrn_reflns_limit_h_max 13
_diffrn_reflns_limit_h_min -13
_diffrn_reflns_limit_k_max 18
_diffrn_reflns_limit_k_min -18
_diffrn_reflns_limit_l_max 19
_diffrn_reflns_limit_l_min -19
_diffrn_reflns_number 21082
_diffrn_reflns_theta_full 27.48
_diffrn_reflns_theta_max 27.48
_exptl_absorpt_coefficient_mu 1.009
_exptl_absorpt_correction_T_max 0.860
_exptl_absorpt_correction_T_min 0.756
_exptl_absorpt_correction_type multi-scan
_exptl_absorpt_process_details 'Jacobson, R. (1998) Private communication'
_exptl_crystal_colour paleYellow
_exptl_crystal_density_diffrn 1.470
_exptl_crystal_description block
_exptl_crystal_F_000 904.00
_exptl_crystal_size_max 0.20
_exptl_crystal_size_mid 0.15
_exptl_crystal_size_min 0.15
_refine_diff_density_max 0.91
_refine_diff_density_min -0.57
_refine_ls_extinction_method none
_refine_ls_goodness_of_fit_ref 1.085
_refine_ls_hydrogen_treatment refall
_refine_ls_number_parameters 477
_refine_ls_number_reflns 9189
_refine_ls_R_factor_gt 0.0485
_refine_ls_shift/su_max 0.0000
_refine_ls_structure_factor_coef Fsqd
_refine_ls_weighting_details 'w = 1/[\s^2^(Fo^2^)+(0.0322P)^2^+1.9259P] where P=(Fo^2^+2Fc^2^)/3'
_refine_ls_weighting_scheme calc
_refine_ls_wR_factor_ref 0.0959
_reflns_number_gt 7048
_reflns_number_total 9189
_reflns_threshold_expression F^2^>2.0\s(F^2^)
_cod_data_source_file ja110708k_si_002_1.cif
_cod_data_source_block COMPOUND_22
_cod_original_formula_sum 'C45 H44 O2 P2 Pd2 '
_cod_database_code 4105751

loop_
_symmetry_equiv_pos_site_id
_symmetry_equiv_pos_as_xyz
1 +X,+Y,+Z
2 -X,-Y,-Z

loop_
_atom_site_label
_atom_site_type_symbol
_atom_site_fract_x
_atom_site_fract_y
_atom_site_fract_z
_atom_site_U_iso_or_equiv
_atom_site_adp_type
_atom_site_occupancy
_atom_site_symmetry_multiplicity
_atom_site_calc_flag
_atom_site_refinement_flags
Pd(1) Pd 0.42053(3) 0.73374(2) 0.421617(19) 0.04035(8) Uani 1.00 1 d .
Pd(2) Pd 0.36094(3) 0.71608(2) 0.234911(19) 0.03844(8) Uani 1.00 1 d .
P(1) P 0.52646(10) 0.79658(8) 0.58492(7) 0.0381(2) Uani 1.00 1 d .
P(2) P 0.32930(10) 0.71951(7) 0.07529(7) 0.0370(2) Uani 1.00 1 d .
O(1) O 0.6032(3) 0.7017(2) 0.41629(19) 0.0574(7) Uani 1.00 1 d .
O(2) O 0.5597(3) 0.6891(2) 0.2596(2) 0.0573(7) Uani 1.00 1 d .
C(1) C 0.6331(4) 0.6894(3) 0.3425(2) 0.0489(9) Uani 1.00 1 d .
C(2) C 0.7711(5) 0.6711(5) 0.3538(4) 0.0904(19) Uani 1.00 1 d .
C(3) C 0.8308(4) 0.6342(4) 0.4380(3) 0.0632(12) Uani 1.00 1 d .
C(4) C 0.9151(7) 0.7041(7) 0.5233(5) 0.159(3) Uani 1.00 1 d .
C(5) C 0.8003(8) 0.5342(6) 0.4293(6) 0.138(3) Uani 1.00 1 d .
C(6) C 0.2315(5) 0.7485(4) 0.4121(3) 0.0568(11) Uani 1.00 1 d .
C(7) C 0.1848(4) 0.6906(3) 0.3180(2) 0.0483(9) Uani 1.00 1 d .
C(8) C 0.1784(5) 0.7351(4) 0.2360(3) 0.0559(11) Uani 1.00 1 d .
C(9) C 0.1070(4) 0.5805(3) 0.3014(3) 0.0712(13) Uani 1.00 1 d .
C(10) C 0.6971(4) 0.8893(2) 0.6098(2) 0.0447(9) Uani 1.00 1 d .
C(11) C 0.7257(5) 0.9365(3) 0.5391(3) 0.0589(11) Uani 1.00 1 d .
C(12) C 0.8543(6) 1.0067(4) 0.5556(4) 0.0796(15) Uani 1.00 1 d .
C(13) C 0.9545(6) 1.0292(4) 0.6419(5) 0.0908(18) Uani 1.00 1 d .
C(14) C 0.9297(5) 0.9835(4) 0.7126(5) 0.102(2) Uani 1.00 1 d .
C(15) C 0.8008(5) 0.9123(4) 0.6970(3) 0.0794(16) Uani 1.00 1 d .
C(16) C 0.5636(3) 0.7048(2) 0.6556(2) 0.0395(8) Uani 1.00 1 d .
C(17) C 0.5736(4) 0.7134(3) 0.7515(2) 0.0487(9) Uani 1.00 1 d .
C(18) C 0.6046(4) 0.6407(3) 0.8001(3) 0.0581(11) Uani 1.00 1 d .
C(19) C 0.6218(4) 0.5584(3) 0.7531(3) 0.0639(12) Uani 1.00 1 d .
C(20) C 0.6130(5) 0.5493(3) 0.6594(3) 0.0635(12) Uani 1.00 1 d .
C(21) C 0.5844(4) 0.6215(3) 0.6098(3) 0.0519(10) Uani 1.00 1 d .
C(22) C 0.4417(3) 0.8633(2) 0.6483(2) 0.0410(8) Uani 1.00 1 d .
C(23) C 0.4840(4) 0.9669(3) 0.6725(2) 0.0512(10) Uani 1.00 1 d .
C(24) C 0.4134(5) 1.0155(3) 0.7160(3) 0.0665(13) Uani 1.00 1 d .
C(25) C 0.3008(5) 0.9605(4) 0.7362(3) 0.0698(13) Uani 1.00 1 d .
C(26) C 0.2555(4) 0.8581(4) 0.7115(3) 0.0671(13) Uani 1.00 1 d .
C(27) C 0.3261(4) 0.8084(3) 0.6673(3) 0.0555(11) Uani 1.00 1 d .
C(28) C 0.4732(3) 0.7963(2) 0.0437(2) 0.0395(8) Uani 1.00 1 d .
C(29) C 0.4543(4) 0.8522(3) -0.0264(3) 0.0531(10) Uani 1.00 1 d .
C(30) C 0.5672(5) 0.9071(3) -0.0486(3) 0.0608(12) Uani 1.00 1 d .
C(31) C 0.6970(4) 0.9057(3) -0.0013(3) 0.0612(12) Uani 1.00 1 d .
C(32) C 0.7171(4) 0.8507(3) 0.0677(3) 0.0587(11) Uani 1.00 1 d .
C(33) C 0.6052(4) 0.7967(3) 0.0914(2) 0.0489(9) Uani 1.00 1 d .
C(34) C 0.2959(3) 0.5941(2) 0.0081(2) 0.0414(8) Uani 1.00 1 d .
C(35) C 0.3621(5) 0.5727(3) -0.0546(3) 0.0746(15) Uani 1.00 1 d .
C(36) C 0.3326(5) 0.4755(4) -0.1032(4) 0.0890(19) Uani 1.00 1 d .
C(37) C 0.2337(5) 0.3990(3) -0.0900(3) 0.0683(13) Uani 1.00 1 d .
C(38) C 0.1661(4) 0.4175(3) -0.0277(3) 0.0595(11) Uani 1.00 1 d .
C(39) C 0.1973(4) 0.5139(3) 0.0222(2) 0.0499(10) Uani 1.00 1 d .
C(40) C 0.1826(3) 0.7557(3) 0.0079(2) 0.0454(9) Uani 1.00 1 d .
C(41) C 0.0968(4) 0.7044(3) -0.0841(3) 0.0631(12) Uani 1.00 1 d .
C(42) C -0.0142(5) 0.7362(5) -0.1314(3) 0.0805(16) Uani 1.00 1 d .
C(43) C -0.0381(5) 0.8155(5) -0.0843(5) 0.0861(18) Uani 1.00 1 d .
C(44) C 0.0464(5) 0.8665(4) 0.0061(4) 0.0718(14) Uani 1.00 1 d .
C(45) C 0.1578(4) 0.8369(3) 0.0526(3) 0.0535(10) Uani 1.00 1 d .
H(1) H 0.7587 0.6227 0.2963 0.108 Uiso 1.00 1 c R
H(2) H 0.8390 0.7343 0.3548 0.108 Uiso 1.00 1 c R
H(3) H 1.0110 0.7227 0.5255 0.191 Uiso 1.00 1 c R
H(4) H 0.9064 0.6748 0.5778 0.191 Uiso 1.00 1 c R
H(5) H 0.8865 0.7635 0.5259 0.191 Uiso 1.00 1 c R
H(6) H 0.8363 0.5081 0.4824 0.165 Uiso 1.00 1 c R
H(7) H 0.7429 0.4904 0.3700 0.165 Uiso 1.00 1 c R
H(8) H 0.1169 0.5442 0.2455 0.085 Uiso 1.00 1 c R
H(9) H 0.0095 0.5710 0.2906 0.085 Uiso 1.00 1 c R
H(10) H 0.1444 0.5553 0.3575 0.085 Uiso 1.00 1 c R
H(11) H 0.6569 0.9210 0.4783 0.071 Uiso 1.00 1 c R
H(12) H 0.8717 1.0386 0.5065 0.096 Uiso 1.00 1 c R
H(13) H 1.0417 1.0768 0.6530 0.109 Uiso 1.00 1 c R
H(14) H 0.9998 0.9996 0.7728 0.122 Uiso 1.00 1 c R
H(15) H 0.7851 0.8801 0.7463 0.095 Uiso 1.00 1 c R
H(16) H 0.5592 0.7687 0.7838 0.058 Uiso 1.00 1 c R
H(17) H 0.6138 0.6479 0.8657 0.070 Uiso 1.00 1 c R
H(18) H 0.6398 0.5082 0.7858 0.077 Uiso 1.00 1 c R
H(19) H 0.6265 0.4932 0.6278 0.076 Uiso 1.00 1 c R
H(20) H 0.5789 0.6144 0.5450 0.062 Uiso 1.00 1 c R
H(21) H 0.5617 1.0049 0.6593 0.061 Uiso 1.00 1 c R
H(22) H 0.4425 1.0861 0.7318 0.080 Uiso 1.00 1 c R
H(23) H 0.2544 0.9937 0.7673 0.084 Uiso 1.00 1 c R
H(24) H 0.1769 0.8210 0.7242 0.081 Uiso 1.00 1 c R
H(25) H 0.2953 0.7378 0.6505 0.067 Uiso 1.00 1 c R
H(26) H 0.3648 0.8529 -0.0590 0.064 Uiso 1.00 1 c R
H(27) H 0.5541 0.9451 -0.0961 0.073 Uiso 1.00 1 c R
H(28) H 0.7733 0.9429 -0.0163 0.073 Uiso 1.00 1 c R
H(29) H 0.8067 0.8495 0.0992 0.070 Uiso 1.00 1 c R
H(30) H 0.6196 0.7603 0.1401 0.059 Uiso 1.00 1 c R
H(31) H 0.4291 0.6253 -0.0647 0.090 Uiso 1.00 1 c R
H(32) H 0.3803 0.4622 -0.1451 0.107 Uiso 1.00 1 c R
H(33) H 0.2120 0.3330 -0.1240 0.082 Uiso 1.00 1 c R
H(34) H 0.0982 0.3643 -0.0190 0.071 Uiso 1.00 1 c R
H(35) H 0.1521 0.5261 0.0661 0.060 Uiso 1.00 1 c R
H(36) H 0.1123 0.6488 -0.1148 0.076 Uiso 1.00 1 c R
H(37) H -0.0715 0.7034 -0.1948 0.097 Uiso 1.00 1 c R
H(38) H -0.1143 0.8349 -0.1152 0.103 Uiso 1.00 1 c R
H(39) H 0.0296 0.9213 0.0369 0.086 Uiso 1.00 1 c R
H(40) H 0.2167 0.8722 0.1149 0.064 Uiso 1.00 1 c R
H(6A) H 0.187(4) 0.713(3) 0.457(3) 0.073(14) Uiso 1.00 1 c .
H(6B) H 0.250(4) 0.811(3) 0.412(2) 0.041(12) Uiso 1.00 1 c .
H(8A) H 0.113(5) 0.700(3) 0.184(3) 0.086(18) Uiso 1.00 1 c .
H(8B) H 0.189(5) 0.808(4) 0.246(3) 0.081(16) Uiso 1.00 1 c .

loop_
_atom_site_aniso_label
_atom_site_aniso_U_11
_atom_site_aniso_U_22
_atom_site_aniso_U_33
_atom_site_aniso_U_12
_atom_site_aniso_U_13
_atom_site_aniso_U_23
Pd(1) 0.04440(18) 0.0527(2) 0.02893(15) 0.02405(15) 0.01251(13) 0.00711(13)
Pd(2) 0.04028(17) 0.04410(18) 0.03076(15) 0.01405(13) 0.01143(13) 0.00786(12)
P(1) 0.0411(5) 0.0444(5) 0.0301(4) 0.0170(4) 0.0113(4) 0.0069(4)
P(2) 0.0353(5) 0.0430(5) 0.0324(4) 0.0109(4) 0.0121(4) 0.0096(4)
O(1) 0.0546(17) 0.094(2) 0.0353(14) 0.0423(16) 0.0162(13) 0.0134(14)
O(2) 0.0581(18) 0.089(2) 0.0454(16) 0.0431(16) 0.0242(14) 0.0255(15)
C(1) 0.051(2) 0.063(2) 0.045(2) 0.029(2) 0.022(2) 0.019(2)
C(2) 0.081(3) 0.159(5) 0.083(3) 0.080(4) 0.050(3) 0.064(3)
C(3) 0.050(2) 0.095(3) 0.062(2) 0.039(2) 0.024(2) 0.030(2)
C(4) 0.074(4) 0.262(11) 0.107(6) 0.053(6) 0.004(4) -0.014(6)
C(5) 0.147(7) 0.143(7) 0.192(8) 0.090(6) 0.091(6) 0.099(6)
C(6) 0.054(2) 0.083(3) 0.047(2) 0.036(2) 0.023(2) 0.018(2)
C(7) 0.040(2) 0.071(2) 0.039(2) 0.021(2) 0.0162(18) 0.0135(19)
C(8) 0.044(2) 0.081(3) 0.045(2) 0.025(2) 0.015(2) 0.015(2)
C(9) 0.056(2) 0.086(3) 0.068(3) 0.012(2) 0.023(2) 0.022(2)
C(10) 0.047(2) 0.044(2) 0.046(2) 0.0161(18) 0.0176(19) 0.0145(18)
C(11) 0.070(3) 0.054(2) 0.062(2) 0.019(2) 0.034(2) 0.022(2)
C(12) 0.095(4) 0.066(3) 0.105(4) 0.028(3) 0.062(3) 0.040(3)
C(13) 0.065(3) 0.070(3) 0.143(6) 0.010(2) 0.050(4) 0.038(3)
C(14) 0.052(3) 0.106(4) 0.106(4) -0.009(3) -0.003(3) 0.028(3)
C(15) 0.054(2) 0.094(4) 0.067(3) -0.002(2) 0.004(2) 0.034(2)
C(16) 0.036(2) 0.040(2) 0.0379(19) 0.0093(16) 0.0099(16) 0.0073(16)
C(17) 0.051(2) 0.054(2) 0.042(2) 0.016(2) 0.0176(19) 0.0103(18)
C(18) 0.048(2) 0.079(3) 0.047(2) 0.013(2) 0.016(2) 0.031(2)
C(19) 0.053(2) 0.056(2) 0.074(3) 0.013(2) 0.007(2) 0.031(2)
C(20) 0.071(3) 0.044(2) 0.067(3) 0.025(2) 0.006(2) 0.007(2)
C(21) 0.060(2) 0.049(2) 0.042(2) 0.022(2) 0.010(2) 0.0058(18)
C(22) 0.041(2) 0.047(2) 0.0327(18) 0.0175(17) 0.0091(16) 0.0026(16)
C(23) 0.061(2) 0.050(2) 0.044(2) 0.022(2) 0.017(2) 0.0081(18)
C(24) 0.083(3) 0.054(2) 0.064(2) 0.034(2) 0.020(2) 0.000(2)
C(25) 0.068(3) 0.078(3) 0.062(2) 0.037(2) 0.018(2) -0.010(2)
C(26) 0.048(2) 0.088(3) 0.063(2) 0.021(2) 0.023(2) 0.000(2)
C(27) 0.048(2) 0.060(2) 0.053(2) 0.013(2) 0.018(2) 0.001(2)
C(28) 0.042(2) 0.039(2) 0.0348(18) 0.0076(16) 0.0164(17) 0.0037(15)
C(29) 0.054(2) 0.056(2) 0.058(2) 0.018(2) 0.027(2) 0.023(2)
C(30) 0.078(3) 0.051(2) 0.072(3) 0.022(2) 0.046(2) 0.029(2)
C(31) 0.055(2) 0.047(2) 0.085(3) 0.005(2) 0.041(2) 0.011(2)
C(32) 0.043(2) 0.060(2) 0.068(2) 0.006(2) 0.023(2) 0.009(2)
C(33) 0.043(2) 0.057(2) 0.046(2) 0.0130(19) 0.0159(19) 0.0126(19)
C(34) 0.042(2) 0.046(2) 0.0340(18) 0.0099(17) 0.0132(17) 0.0070(16)
C(35) 0.077(3) 0.056(2) 0.084(3) -0.004(2) 0.053(3) -0.013(2)
C(36) 0.078(3) 0.071(3) 0.108(4) -0.001(2) 0.057(3) -0.024(3)
C(37) 0.074(3) 0.050(2) 0.069(3) 0.017(2) 0.017(2) -0.007(2)
C(38) 0.065(2) 0.046(2) 0.052(2) 0.002(2) 0.011(2) 0.014(2)
C(39) 0.053(2) 0.051(2) 0.039(2) 0.0063(19) 0.0169(19) 0.0103(18)
C(40) 0.034(2) 0.058(2) 0.045(2) 0.0087(18) 0.0138(18) 0.0238(19)
C(41) 0.050(2) 0.086(3) 0.050(2) 0.016(2) 0.011(2) 0.028(2)
C(42) 0.047(2) 0.118(5) 0.061(3) 0.011(3) 0.003(2) 0.037(3)
C(43) 0.054(3) 0.109(4) 0.106(4) 0.033(3) 0.019(3) 0.068(4)
C(44) 0.054(2) 0.070(3) 0.111(4) 0.029(2) 0.032(3) 0.054(3)
C(45) 0.048(2) 0.055(2) 0.067(2) 0.018(2) 0.024(2) 0.028(2)

loop_
_atom_type_symbol
_atom_type_description
_atom_type_scat_dispersion_real
_atom_type_scat_dispersion_imag
_atom_type_scat_source
Pd Pd -0.999 1.007
;
International Tables for Crystallography
(1992, Vol. C, Tables 4.2.6.8 and 6.1.1.4)
;
P P 0.102 0.094
;
International Tables for Crystallography
(1992, Vol. C, Tables 4.2.6.8 and 6.1.1.4)
;
O O 0.011 0.006
;
International Tables for Crystallography
(1992, Vol. C, Tables 4.2.6.8 and 6.1.1.4)
;
C C 0.003 0.002
;
International Tables for Crystallography
(1992, Vol. C, Tables 4.2.6.8 and 6.1.1.4)
;
H H 0.000 0.000
;
International Tables for Crystallography
(1992, Vol. C, Table 6.1.1.4)
;

loop_
_geom_angle_atom_site_label_1
_geom_angle_atom_site_label_2
_geom_angle_atom_site_label_3
_geom_angle
_geom_angle_publ_flag
Pd(2) Pd(1) P(1) 161.16(2) yes
Pd(2) Pd(1) O(1) 84.60(7) yes
Pd(2) Pd(1) C(6) 90.43(13) yes
Pd(2) Pd(1) C(7) 59.30(11) yes
P(1) Pd(1) O(1) 89.11(7) yes
P(1) Pd(1) C(6) 97.32(13) yes
P(1) Pd(1) C(7) 132.33(11) yes
O(1) Pd(1) C(6) 172.49(15) yes
O(1) Pd(1) C(7) 137.10(13) yes
C(6) Pd(1) C(7) 35.79(17) yes
Pd(1) Pd(2) P(2) 172.98(2) yes
Pd(1) Pd(2) O(2) 84.43(7) yes
Pd(1) Pd(2) C(8) 85.57(14) yes
P(2) Pd(2) O(2) 93.50(8) yes
P(2) Pd(2) C(8) 96.81(15) yes
O(2) Pd(2) C(8) 169.49(17) yes
Pd(1) P(1) C(10) 110.20(14) yes
Pd(1) P(1) C(16) 115.34(11) yes
Pd(1) P(1) C(22) 118.10(11) yes
C(10) P(1) C(16) 103.81(17) yes
C(10) P(1) C(22) 103.42(18) yes
C(16) P(1) C(22) 104.42(19) yes
Pd(2) P(2) C(28) 118.84(10) yes
Pd(2) P(2) C(34) 109.49(13) yes
Pd(2) P(2) C(40) 118.10(15) yes
C(28) P(2) C(34) 102.77(19) yes
C(28) P(2) C(40) 102.22(19) yes
C(34) P(2) C(40) 103.37(17) yes
Pd(1) O(1) C(1) 124.0(2) yes
Pd(2) O(2) C(1) 120.9(3) yes
O(1) C(1) O(2) 126.0(4) yes
O(1) C(1) C(2) 116.3(3) yes
O(2) C(1) C(2) 117.7(4) yes
C(1) C(2) C(3) 117.5(5) yes
C(2) C(3) C(4) 118.5(6) yes
C(2) C(3) C(5) 117.9(5) yes
C(4) C(3) C(5) 123.5(7) yes
Pd(1) C(6) C(7) 85.9(3) yes
Pd(1) C(7) C(6) 58.3(2) yes
Pd(1) C(7) C(8) 110.6(2) yes
Pd(1) C(7) C(9) 111.8(3) yes
C(6) C(7) C(8) 122.3(4) yes
C(6) C(7) C(9) 117.7(4) yes
C(8) C(7) C(9) 118.3(3) yes
Pd(2) C(8) C(7) 90.2(3) yes
P(1) C(10) C(11) 119.8(2) yes
P(1) C(10) C(15) 122.2(3) yes
C(11) C(10) C(15) 118.0(3) yes
C(10) C(11) C(12) 121.1(4) yes
C(11) C(12) C(13) 120.2(6) yes
C(12) C(13) C(14) 120.0(5) yes
C(13) C(14) C(15) 120.6(5) yes
C(10) C(15) C(14) 120.1(5) yes
P(1) C(16) C(17) 124.3(3) yes
P(1) C(16) C(21) 117.4(3) yes
C(17) C(16) C(21) 118.4(4) yes
C(16) C(17) C(18) 120.3(4) yes
C(17) C(18) C(19) 120.3(4) yes
C(18) C(19) C(20) 120.0(5) yes
C(19) C(20) C(21) 120.7(4) yes
C(16) C(21) C(20) 120.3(4) yes
P(1) C(22) C(23) 121.9(3) yes
P(1) C(22) C(27) 118.9(3) yes
C(23) C(22) C(27) 119.0(4) yes
C(22) C(23) C(24) 120.6(4) yes
C(23) C(24) C(25) 119.9(4) yes
C(24) C(25) C(26) 120.6(5) yes
C(25) C(26) C(27) 119.9(4) yes
C(22) C(27) C(26) 119.9(4) yes
P(2) C(28) C(29) 123.0(3) yes
P(2) C(28) C(33) 117.9(3) yes
C(29) C(28) C(33) 119.1(3) yes
C(28) C(29) C(30) 120.3(4) yes
C(29) C(30) C(31) 119.7(4) yes
C(30) C(31) C(32) 120.6(4) yes
C(31) C(32) C(33) 120.1(4) yes
C(28) C(33) C(32) 120.1(4) yes
P(2) C(34) C(35) 124.3(3) yes
P(2) C(34) C(39) 117.9(3) yes
C(35) C(34) C(39) 117.9(3) yes
C(34) C(35) C(36) 121.6(4) yes
C(35) C(36) C(37) 119.4(6) yes
C(36) C(37) C(38) 120.6(4) yes
C(37) C(38) C(39) 120.0(4) yes
C(34) C(39) C(38) 120.5(4) yes
P(2) C(40) C(41) 122.4(3) yes
P(2) C(40) C(45) 117.8(2) yes
C(41) C(40) C(45) 119.7(4) yes
C(40) C(41) C(42) 119.3(5) yes
C(41) C(42) C(43) 119.5(4) yes
C(42) C(43) C(44) 121.3(5) yes
C(43) C(44) C(45) 119.6(5) yes
C(40) C(45) C(44) 120.5(3) yes
C(1) C(2) H(1) 107.9 no
C(1) C(2) H(2) 107.9 no
C(3) C(2) H(1) 107.9 no
C(3) C(2) H(2) 107.9 no
H(1) C(2) H(2) 107.2 no
C(3) C(4) H(3) 109.5 no
C(3) C(4) H(4) 109.5 no
C(3) C(4) H(5) 109.5 no
H(3) C(4) H(4) 109.5 no
H(3) C(4) H(5) 109.5 no
H(4) C(4) H(5) 109.5 no
C(3) C(5) H(6) 120.0 no
C(3) C(5) H(7) 120.0 no
H(6) C(5) H(7) 120.0 no
Pd(1) C(6) H(6A) 114(3) no
Pd(1) C(6) H(6B) 100(3) no
C(7) C(6) H(6A) 114(2) no
C(7) C(6) H(6B) 111(2) no
H(6A) C(6) H(6B) 125(4) no
Pd(2) C(8) H(8A) 110(4) no
Pd(2) C(8) H(8B) 109(3) no
C(7) C(8) H(8A) 115(4) no
C(7) C(8) H(8B) 117(3) no
H(8A) C(8) H(8B) 112(4) no
C(7) C(9) H(8) 109.5 no
C(7) C(9) H(9) 109.5 no
C(7) C(9) H(10) 109.5 no
H(8) C(9) H(9) 109.5 no
H(8) C(9) H(10) 109.5 no
H(9) C(9) H(10) 109.5 no
C(10) C(11) H(11) 119.4 no
C(12) C(11) H(11) 119.4 no
C(11) C(12) H(12) 119.9 no
C(13) C(12) H(12) 119.9 no
C(12) C(13) H(13) 120.0 no
C(14) C(13) H(13) 120.0 no
C(13) C(14) H(14) 119.7 no
C(15) C(14) H(14) 119.7 no
C(10) C(15) H(15) 119.9 no
C(14) C(15) H(15) 119.9 no
C(16) C(17) H(16) 119.9 no
C(18) C(17) H(16) 119.8 no
C(17) C(18) H(17) 119.8 no
C(19) C(18) H(17) 119.8 no
C(18) C(19) H(18) 120.0 no
C(20) C(19) H(18) 120.0 no
C(19) C(20) H(19) 119.6 no
C(21) C(20) H(19) 119.6 no
C(16) C(21) H(20) 119.9 no
C(20) C(21) H(20) 119.9 no
C(22) C(23) H(21) 119.7 no
C(24) C(23) H(21) 119.7 no
C(23) C(24) H(22) 120.0 no
C(25) C(24) H(22) 120.1 no
C(24) C(25) H(23) 119.7 no
C(26) C(25) H(23) 119.7 no
C(25) C(26) H(24) 120.0 no
C(27) C(26) H(24) 120.1 no
C(22) C(27) H(25) 120.0 no
C(26) C(27) H(25) 120.0 no
C(28) C(29) H(26) 119.8 no
C(30) C(29) H(26) 119.9 no
C(29) C(30) H(27) 120.1 no
C(31) C(30) H(27) 120.1 no
C(30) C(31) H(28) 119.7 no
C(32) C(31) H(28) 119.7 no
C(31) C(32) H(29) 120.0 no
C(33) C(32) H(29) 120.0 no
C(28) C(33) H(30) 119.9 no
C(32) C(33) H(30) 119.9 no
C(34) C(35) H(31) 119.2 no
C(36) C(35) H(31) 119.2 no
C(35) C(36) H(32) 120.3 no
C(37) C(36) H(32) 120.3 no
C(36) C(37) H(33) 119.7 no
C(38) C(37) H(33) 119.7 no
C(37) C(38) H(34) 120.0 no
C(39) C(38) H(34) 120.0 no
C(34) C(39) H(35) 119.7 no
C(38) C(39) H(35) 119.7 no
C(40) C(41) H(36) 120.3 no
C(42) C(41) H(36) 120.3 no
C(41) C(42) H(37) 120.2 no
C(43) C(42) H(37) 120.2 no
C(42) C(43) H(38) 119.3 no
C(44) C(43) H(38) 119.3 no
C(43) C(44) H(39) 120.2 no
C(45) C(44) H(39) 120.2 no
C(40) C(45) H(40) 119.7 no
C(44) C(45) H(40) 119.8 no

loop_
_geom_bond_atom_site_label_1
_geom_bond_atom_site_label_2
_geom_bond_distance
_geom_bond_publ_flag
Pd(1) Pd(2) 2.6267(3) yes
Pd(1) P(1) 2.3044(9) yes
Pd(1) O(1) 2.133(3) yes
Pd(1) C(6) 2.044(6) yes
Pd(1) C(7) 2.397(3) yes
Pd(2) P(2) 2.3069(10) yes
Pd(2) O(2) 2.186(3) yes
Pd(2) C(8) 2.035(6) yes
P(1) C(10) 1.828(3) yes
P(1) C(16) 1.825(4) yes
P(1) C(22) 1.825(4) yes
P(2) C(28) 1.834(4) yes
P(2) C(34) 1.817(4) yes
P(2) C(40) 1.836(4) yes
O(1) C(1) 1.232(5) yes
O(2) C(1) 1.254(4) yes
C(1) C(2) 1.525(8) yes
C(2) C(3) 1.459(8) yes
C(3) C(4) 1.396(8) yes
C(3) C(5) 1.346(11) yes
C(6) C(7) 1.406(6) yes
C(7) C(8) 1.432(7) yes
C(7) C(9) 1.504(6) yes
C(10) C(11) 1.374(6) yes
C(10) C(15) 1.373(5) yes
C(11) C(12) 1.385(7) yes
C(12) C(13) 1.347(8) yes
C(13) C(14) 1.350(11) yes
C(14) C(15) 1.397(7) yes
C(16) C(17) 1.385(5) yes
C(16) C(21) 1.394(6) yes
C(17) C(18) 1.388(7) yes
C(18) C(19) 1.369(7) yes
C(19) C(20) 1.357(7) yes
C(20) C(21) 1.382(7) yes
C(22) C(23) 1.380(5) yes
C(22) C(27) 1.386(6) yes
C(23) C(24) 1.382(8) yes
C(24) C(25) 1.370(8) yes
C(25) C(26) 1.364(7) yes
C(26) C(27) 1.396(8) yes
C(28) C(29) 1.385(6) yes
C(28) C(33) 1.378(5) yes
C(29) C(30) 1.389(7) yes
C(30) C(31) 1.365(7) yes
C(31) C(32) 1.365(7) yes
C(32) C(33) 1.389(6) yes
C(34) C(35) 1.369(7) yes
C(34) C(39) 1.401(5) yes
C(35) C(36) 1.382(7) yes
C(36) C(37) 1.366(7) yes
C(37) C(38) 1.366(8) yes
C(38) C(39) 1.376(6) yes
C(40) C(41) 1.382(5) yes
C(40) C(45) 1.384(6) yes
C(41) C(42) 1.409(8) yes
C(42) C(43) 1.372(10) yes
C(43) C(44) 1.361(7) yes
C(44) C(45) 1.389(7) yes
C(2) H(1) 0.980 no
C(2) H(2) 0.980 no
C(4) H(3) 0.970 no
C(4) H(4) 0.970 no
C(4) H(5) 0.970 no
C(5) H(6) 0.940 no
C(5) H(7) 0.940 no
C(6) H(6A) 1.03(5) no
C(6) H(6B) 0.85(4) no
C(8) H(8A) 0.86(4) no
C(8) H(8B) 1.00(5) no
C(9) H(8) 0.970 no
C(9) H(9) 0.970 no
C(9) H(10) 0.970 no
C(11) H(11) 0.940 no
C(12) H(12) 0.940 no
C(13) H(13) 0.940 no
C(14) H(14) 0.940 no
C(15) H(15) 0.940 no
C(17) H(16) 0.940 no
C(18) H(17) 0.940 no
C(19) H(18) 0.940 no
C(20) H(19) 0.940 no
C(21) H(20) 0.940 no
C(23) H(21) 0.940 no
C(24) H(22) 0.940 no
C(25) H(23) 0.940 no
C(26) H(24) 0.940 no
C(27) H(25) 0.940 no
C(29) H(26) 0.940 no
C(30) H(27) 0.940 no
C(31) H(28) 0.940 no
C(32) H(29) 0.940 no
C(33) H(30) 0.940 no
C(35) H(31) 0.940 no
C(36) H(32) 0.940 no
C(37) H(33) 0.940 no
C(38) H(34) 0.940 no
C(39) H(35) 0.940 no
C(41) H(36) 0.940 no
C(42) H(37) 0.940 no
C(43) H(38) 0.940 no
C(44) H(39) 0.940 no
C(45) H(40) 0.940 no

loop_
_geom_contact_atom_site_label_1
_geom_contact_atom_site_label_2
_geom_contact_distance
_geom_contact_site_symmetry_2
O(1) C(20) 3.501(5) 2_666
O(2) C(19) 3.462(5) 2_666
C(19) O(2) 3.462(5) 2_666
C(20) O(1) 3.501(5) 2_666
C(29) C(30) 3.548(7) 2_675
C(30) C(29) 3.548(7) 2_675
Pd(1) H(19) 3.077 2_666
Pd(2) H(18) 3.155 2_666
Pd(2) H(22) 2.886 2_676
P(2) H(22) 3.482 2_676
O(1) H(19) 2.993 2_666
O(2) H(18) 2.871 2_666
O(2) H(22) 3.181 2_676
O(2) H(32) 2.896 2_665
C(1) H(18) 3.312 2_666
C(1) H(19) 3.399 2_666
C(1) H(32) 3.361 2_665
C(2) H(9) 3.510 1_655
C(2) H(32) 3.134 2_665
C(2) H(33) 3.465 2_665
C(3) H(9) 3.470 1_655
C(3) H(6A) 3.55(5) 1_655
C(4) H(24) 3.304 1_655
C(4) H(6A) 3.28(5) 1_655
C(5) H(9) 3.422 1_655
C(5) H(10) 3.510 2_666
C(6) H(3) 3.225 1_455
C(8) H(34) 3.496 2_565
C(9) H(6) 3.542 2_666
C(9) H(19) 3.227 2_666
C(11) H(6B) 3.49(4) 2_676
C(12) H(12) 3.488 2_776
C(12) H(6B) 3.12(4) 2_676
C(13) H(2) 3.452 2_776
C(13) H(12) 3.463 2_776
C(13) H(23) 3.406 1_655
C(13) H(6B) 3.56(4) 2_676
C(13) H(8B) 3.59(6) 2_676
C(14) H(23) 3.269 1_655
C(14) H(29) 3.398 2_776
C(14) H(38) 3.558 1_656
C(14) H(8B) 3.57(6) 2_676
C(15) H(38) 3.108 1_656
C(16) H(7) 3.535 2_666
C(17) H(7) 3.584 2_666
C(17) H(38) 3.190 1_656
C(18) H(31) 3.096 1_556
C(18) H(32) 3.323 1_556
C(18) H(37) 3.287 1_656
C(18) H(38) 3.253 1_656
C(19) H(8) 3.468 2_666
C(19) H(32) 3.396 1_556
C(19) H(37) 3.152 1_656
C(20) H(7) 3.556 2_666
C(20) H(8) 3.497 2_666
C(20) H(10) 3.360 2_666
C(20) H(20) 3.302 2_666
C(20) H(37) 3.374 1_656
C(21) H(7) 3.519 2_666
C(21) H(19) 3.494 2_666
C(21) H(20) 3.484 2_666
C(22) H(27) 3.574 1_556
C(23) H(11) 3.170 2_676
C(23) H(27) 3.376 1_556
C(24) H(11) 3.080 2_676
C(24) H(27) 3.184 1_556
C(25) H(12) 3.551 2_676
C(25) H(13) 3.589 1_455
C(25) H(14) 3.569 1_455
C(25) H(26) 3.546 1_556
C(25) H(27) 3.183 1_556
C(26) H(3) 3.152 1_455
C(26) H(26) 3.291 1_556
C(26) H(27) 3.402 1_556
C(27) H(3) 3.200 1_455
C(27) H(27) 3.589 1_556
C(28) H(22) 3.290 2_676
C(29) H(16) 3.509 1_554
C(29) H(27) 3.247 2_675
C(30) H(16) 2.943 1_554
C(30) H(26) 3.365 2_675
C(30) H(27) 3.556 2_675
C(31) H(16) 3.221 1_554
C(31) H(23) 3.428 2_676
C(31) H(38) 3.244 1_655
C(31) H(39) 3.356 1_655
C(31) H(39) 3.467 2_675
C(32) H(14) 3.219 2_776
C(32) H(17) 3.573 1_554
C(32) H(23) 2.977 2_676
C(32) H(33) 3.050 2_665
C(32) H(39) 3.376 1_655
C(33) H(22) 3.175 2_676
C(33) H(23) 3.118 2_676
C(33) H(33) 3.005 2_665
C(34) H(18) 3.519 2_666
C(35) H(17) 3.202 1_554
C(36) H(1) 2.794 2_665
C(36) H(17) 3.489 1_554
C(36) H(30) 3.519 2_665
C(37) H(1) 3.071 2_665
C(37) H(9) 3.501 2_565
C(37) H(17) 3.496 2_666
C(37) H(29) 3.410 2_665
C(37) H(30) 3.205 2_665
C(37) H(8A) 3.35(5) 2_565
C(38) H(17) 3.264 2_666
C(38) H(18) 3.454 2_666
C(38) H(35) 3.592 2_565
C(38) H(8A) 3.06(4) 2_565
C(39) H(18) 2.988 2_666
C(39) H(35) 3.423 2_565
C(40) H(34) 3.065 2_565
C(41) H(34) 2.943 2_565
C(42) H(24) 3.457 1_554
C(42) H(34) 3.007 2_565
C(43) H(14) 3.570 1_454
C(43) H(15) 3.083 1_454
C(43) H(28) 3.318 1_455
C(43) H(28) 3.597 2_675
C(43) H(34) 3.144 2_565
C(44) H(28) 3.314 1_455
C(44) H(28) 2.808 2_675
C(44) H(29) 3.197 1_455
C(44) H(34) 3.265 2_565
C(44) H(39) 3.409 2_575
C(45) H(27) 3.540 2_675
C(45) H(28) 3.154 2_675
C(45) H(34) 3.225 2_565
H(1) C(36) 2.794 2_665
H(1) C(37) 3.071 2_665
H(1) H(9) 2.972 1_655
H(1) H(32) 2.268 2_665
H(1) H(33) 2.792 2_665
H(2) C(13) 3.452 2_776
H(2) H(9) 3.508 1_655
H(2) H(13) 2.662 2_776
H(2) H(33) 3.290 2_665
H(3) C(6) 3.225 1_655
H(3) C(26) 3.152 1_655
H(3) C(27) 3.200 1_655
H(3) H(12) 3.412 2_776
H(3) H(24) 2.905 1_655
H(3) H(25) 2.995 1_655
H(3) H(6A) 2.393 1_655
H(3) H(6B) 3.470 1_655
H(4) H(10) 3.457 2_666
H(4) H(24) 3.057 1_655
H(4) H(37) 3.286 1_656
H(5) H(12) 3.432 2_776
H(5) H(24) 3.422 1_655
H(6) C(9) 3.542 2_666
H(6) H(6) 3.444 2_766
H(6) H(10) 2.617 2_666
H(6) H(25) 3.475 2_666
H(6) H(6A) 3.329 2_666
H(7) C(16) 3.535 2_666
H(7) C(17) 3.584 2_666
H(7) C(20) 3.556 2_666
H(7) C(21) 3.519 2_666
H(7) H(9) 3.345 1_655
H(7) H(25) 3.114 2_666
H(7) H(32) 3.444 2_665
H(8) C(19) 3.468 2_666
H(8) C(20) 3.497 2_666
H(8) H(18) 3.020 2_666
H(8) H(19) 3.061 2_666
H(8) H(36) 3.088 2_565
H(8) H(37) 3.368 2_565
H(9) C(2) 3.510 1_455
H(9) C(3) 3.470 1_455
H(9) C(5) 3.422 1_455
H(9) C(37) 3.501 2_565
H(9) H(1) 2.972 1_455
H(9) H(2) 3.508 1_455
H(9) H(7) 3.345 1_455
H(9) H(33) 3.574 2_565
H(9) H(36) 3.475 2_565
H(10) C(5) 3.510 2_666
H(10) C(20) 3.360 2_666
H(10) H(4) 3.457 2_666
H(10) H(6) 2.617 2_666
H(10) H(19) 2.665 2_666
H(11) C(23) 3.170 2_676
H(11) C(24) 3.080 2_676
H(11) H(21) 3.137 2_676
H(11) H(22) 2.976 2_676
H(12) C(12) 3.488 2_776
H(12) C(13) 3.463 2_776
H(12) C(25) 3.551 2_676
H(12) H(3) 3.412 2_776
H(12) H(5) 3.432 2_776
H(12) H(12) 3.251 2_776
H(12) H(13) 3.205 2_776
H(12) H(6B) 3.074 2_676
H(13) C(25) 3.589 1_655
H(13) H(2) 2.662 2_776
H(13) H(12) 3.205 2_776
H(13) H(23) 3.023 1_655
H(13) H(29) 3.464 2_776
H(14) C(25) 3.569 1_655
H(14) C(32) 3.219 2_776
H(14) C(43) 3.570 1_656
H(14) H(23) 2.754 1_655
H(14) H(28) 3.576 2_776
H(14) H(29) 2.604 2_776
H(14) H(38) 3.200 1_656
H(14) H(39) 3.045 2_676
H(15) C(43) 3.083 1_656
H(15) H(28) 3.577 1_556
H(15) H(37) 3.352 1_656
H(15) H(38) 2.287 1_656
H(16) C(29) 3.509 1_556
H(16) C(30) 2.943 1_556
H(16) C(31) 3.221 1_556
H(16) H(27) 2.914 1_556
H(16) H(28) 3.371 1_556
H(16) H(31) 3.531 1_556
H(16) H(38) 3.173 1_656
H(17) C(32) 3.573 1_556
H(17) C(35) 3.202 1_556
H(17) C(36) 3.489 1_556
H(17) C(37) 3.496 2_666
H(17) C(38) 3.264 2_666
H(17) H(31) 2.434 1_556
H(17) H(32) 3.033 1_556
H(17) H(34) 3.316 2_666
H(17) H(38) 3.256 1_656
H(18) Pd(2) 3.155 2_666
H(18) O(2) 2.871 2_666
H(18) C(1) 3.312 2_666
H(18) C(34) 3.519 2_666
H(18) C(38) 3.454 2_666
H(18) C(39) 2.988 2_666
H(18) H(8) 3.020 2_666
H(18) H(32) 3.143 1_556
H(18) H(35) 2.835 2_666
H(18) H(37) 3.433 1_656
H(19) Pd(1) 3.077 2_666
H(19) O(1) 2.993 2_666
H(19) C(1) 3.399 2_666
H(19) C(9) 3.227 2_666
H(19) C(21) 3.494 2_666
H(19) H(8) 3.061 2_666
H(19) H(10) 2.665 2_666
H(19) H(20) 2.774 2_666
H(20) C(20) 3.302 2_666
H(20) C(21) 3.484 2_666
H(20) H(19) 2.774 2_666
H(20) H(20) 3.129 2_666
H(21) H(11) 3.137 2_676
H(21) H(40) 3.413 2_676
H(21) H(6B) 3.314 2_676
H(21) H(8B) 3.020 2_676
H(22) Pd(2) 2.886 2_676
H(22) P(2) 3.482 2_676
H(22) O(2) 3.181 2_676
H(22) C(28) 3.290 2_676
H(22) C(33) 3.175 2_676
H(22) H(11) 2.976 2_676
H(22) H(27) 3.571 1_556
H(22) H(30) 3.050 2_676
H(22) H(40) 3.527 2_676
H(23) C(13) 3.406 1_455
H(23) C(14) 3.269 1_455
H(23) C(31) 3.428 2_676
H(23) C(32) 2.977 2_676
H(23) C(33) 3.118 2_676
H(23) H(13) 3.023 1_455
H(23) H(14) 2.754 1_455
H(23) H(26) 3.583 1_556
H(23) H(27) 3.550 1_556
H(23) H(29) 3.124 2_676
H(23) H(30) 3.326 2_676
H(24) C(4) 3.304 1_455
H(24) C(42) 3.457 1_556
H(24) H(3) 2.905 1_455
H(24) H(4) 3.057 1_455
H(24) H(5) 3.422 1_455
H(24) H(26) 3.169 1_556
H(24) H(37) 3.330 1_556
H(25) H(3) 2.995 1_455
H(25) H(6) 3.475 2_666
H(25) H(7) 3.114 2_666
H(26) C(25) 3.546 1_554
H(26) C(26) 3.291 1_554
H(26) C(30) 3.365 2_675
H(26) H(23) 3.583 1_554
H(26) H(24) 3.169 1_554
H(26) H(27) 3.187 2_675
H(27) C(22) 3.574 1_554
H(27) C(23) 3.376 1_554
H(27) C(24) 3.184 1_554
H(27) C(25) 3.183 1_554
H(27) C(26) 3.402 1_554
H(27) C(27) 3.589 1_554
H(27) C(29) 3.247 2_675
H(27) C(30) 3.556 2_675
H(27) C(45) 3.540 2_675
H(27) H(16) 2.914 1_554
H(27) H(22) 3.571 1_554
H(27) H(23) 3.550 1_554
H(27) H(26) 3.187 2_675
H(27) H(40) 3.134 2_675
H(28) C(43) 3.318 1_655
H(28) C(43) 3.597 2_675
H(28) C(44) 3.314 1_655
H(28) C(44) 2.808 2_675
H(28) C(45) 3.154 2_675
H(28) H(14) 3.576 2_776
H(28) H(15) 3.577 1_554
H(28) H(16) 3.371 1_554
H(28) H(38) 2.718 1_655
H(28) H(39) 2.725 1_655
H(28) H(39) 2.545 2_675
H(28) H(40) 3.145 2_675
H(29) C(14) 3.398 2_776
H(29) C(37) 3.410 2_665
H(29) C(44) 3.197 1_655
H(29) H(13) 3.464 2_776
H(29) H(14) 2.604 2_776
H(29) H(23) 3.124 2_676
H(29) H(33) 2.618 2_665
H(29) H(38) 3.515 1_655
H(29) H(39) 2.768 1_655
H(30) C(36) 3.519 2_665
H(30) C(37) 3.205 2_665
H(30) H(22) 3.050 2_676
H(30) H(23) 3.326 2_676
H(30) H(32) 3.165 2_665
H(30) H(33) 2.546 2_665
H(31) C(18) 3.096 1_554
H(31) H(16) 3.531 1_554
H(31) H(17) 2.434 1_554
H(32) O(2) 2.896 2_665
H(32) C(1) 3.361 2_665
H(32) C(2) 3.134 2_665
H(32) C(18) 3.323 1_554
H(32) C(19) 3.396 1_554
H(32) H(1) 2.268 2_665
H(32) H(7) 3.444 2_665
H(32) H(17) 3.033 1_554
H(32) H(18) 3.143 1_554
H(32) H(30) 3.165 2_665
H(33) C(2) 3.465 2_665
H(33) C(32) 3.050 2_665
H(33) C(33) 3.005 2_665
H(33) H(1) 2.792 2_665
H(33) H(2) 3.290 2_665
H(33) H(9) 3.574 2_565
H(33) H(29) 2.618 2_665
H(33) H(30) 2.546 2_665
H(33) H(8A) 3.191 2_565
H(34) C(8) 3.496 2_565
H(34) C(40) 3.065 2_565
H(34) C(41) 2.943 2_565
H(34) C(42) 3.007 2_565
H(34) C(43) 3.144 2_565
H(34) C(44) 3.265 2_565
H(34) C(45) 3.225 2_565
H(34) H(17) 3.316 2_666
H(34) H(35) 3.385 2_565
H(34) H(36) 3.376 2_565
H(34) H(37) 3.493 2_565
H(34) H(8A) 2.653 2_565
H(35) C(38) 3.592 2_565
H(35) C(39) 3.423 2_565
H(35) H(18) 2.835 2_666
H(35) H(34) 3.385 2_565
H(35) H(35) 3.093 2_565
H(35) H(36) 3.513 2_565
H(36) H(8) 3.088 2_565
H(36) H(9) 3.475 2_565
H(36) H(34) 3.376 2_565
H(36) H(35) 3.513 2_565
H(37) C(18) 3.287 1_454
H(37) C(19) 3.152 1_454
H(37) C(20) 3.374 1_454
H(37) H(4) 3.286 1_454
H(37) H(8) 3.368 2_565
H(37) H(15) 3.352 1_454
H(37) H(18) 3.433 1_454
H(37) H(24) 3.330 1_554
H(37) H(34) 3.493 2_565
H(38) C(14) 3.558 1_454
H(38) C(15) 3.108 1_454
H(38) C(17) 3.190 1_454
H(38) C(18) 3.253 1_454
H(38) C(31) 3.244 1_455
H(38) H(14) 3.200 1_454
H(38) H(15) 2.287 1_454
H(38) H(16) 3.173 1_454
H(38) H(17) 3.256 1_454
H(38) H(28) 2.718 1_455
H(38) H(29) 3.515 1_455
H(38) H(39) 3.289 2_575
H(39) C(31) 3.356 1_455
H(39) C(31) 3.467 2_675
H(39) C(32) 3.376 1_455
H(39) C(44) 3.409 2_575
H(39) H(14) 3.045 2_676
H(39) H(28) 2.725 1_455
H(39) H(28) 2.545 2_675
H(39) H(29) 2.768 1_455
H(39) H(38) 3.289 2_575
H(39) H(39) 2.747 2_575
H(40) H(21) 3.413 2_676
H(40) H(22) 3.527 2_676
H(40) H(27) 3.134 2_675
H(40) H(28) 3.145 2_675
H(6A) C(3) 3.55(5) 1_455
H(6A) C(4) 3.28(5) 1_455
H(6A) H(3) 2.393 1_455
H(6A) H(6) 3.329 2_666
H(6B) C(11) 3.49(4) 2_676
H(6B) C(12) 3.12(4) 2_676
H(6B) C(13) 3.56(4) 2_676
H(6B) H(3) 3.470 1_455
H(6B) H(12) 3.074 2_676
H(6B) H(21) 3.314 2_676
H(8A) C(37) 3.35(5) 2_565
H(8A) C(38) 3.06(4) 2_565
H(8A) H(33) 3.191 2_565
H(8A) H(34) 2.653 2_565
H(8B) C(13) 3.59(6) 2_676
H(8B) C(14) 3.57(6) 2_676
H(8B) H(21) 3.020 2_676

loop_
_geom_torsion_atom_site_label_1
_geom_torsion_atom_site_label_2
_geom_torsion_atom_site_label_3
_geom_torsion_atom_site_label_4
_geom_torsion
Pd(2) Pd(1) P(1) C(10) -18.6(2)
Pd(2) Pd(1) P(1) C(16) -135.72(16)
Pd(2) Pd(1) P(1) C(22) 99.86(17)
P(1) Pd(1) Pd(2) P(2) -3.2(3)
P(1) Pd(1) Pd(2) O(2) 69.90(13)
P(1) Pd(1) Pd(2) C(8) -113.4(2)
Pd(2) Pd(1) O(1) C(1) 2.7(3)
O(1) Pd(1) Pd(2) P(2) -74.2(2)
O(1) Pd(1) Pd(2) O(2) -1.12(11)
O(1) Pd(1) Pd(2) C(8) 175.63(19)
Pd(2) Pd(1) C(6) C(7) 27.9(3)
C(6) Pd(1) Pd(2) P(2) 111.4(3)
C(6) Pd(1) Pd(2) O(2) -175.48(19)
C(6) Pd(1) Pd(2) C(8) 1.3(2)
Pd(2) Pd(1) C(7) C(6) -147.0(3)
Pd(2) Pd(1) C(7) C(8) -31.0(3)
Pd(2) Pd(1) C(7) C(9) 103.1(3)
C(7) Pd(1) Pd(2) P(2) 130.0(3)
C(7) Pd(1) Pd(2) O(2) -156.89(15)
C(7) Pd(1) Pd(2) C(8) 19.9(2)
P(1) Pd(1) O(1) C(1) -159.5(3)
O(1) Pd(1) P(1) C(10) 51.70(18)
O(1) Pd(1) P(1) C(16) -65.41(17)
O(1) Pd(1) P(1) C(22) 170.17(17)
P(1) Pd(1) C(6) C(7) -169.3(3)
C(6) Pd(1) P(1) C(10) -132.2(2)
C(6) Pd(1) P(1) C(16) 110.7(2)
C(6) Pd(1) P(1) C(22) -13.7(2)
P(1) Pd(1) C(7) C(6) 14.5(4)
P(1) Pd(1) C(7) C(8) 130.5(3)
P(1) Pd(1) C(7) C(9) -95.4(3)
C(7) Pd(1) P(1) C(10) -140.7(2)
C(7) Pd(1) P(1) C(16) 102.2(2)
C(7) Pd(1) P(1) C(22) -22.2(2)
O(1) Pd(1) C(6) C(7) -20.5(17)
C(6) Pd(1) O(1) C(1) 51.4(16)
O(1) Pd(1) C(7) C(6) 176.1(3)
O(1) Pd(1) C(7) C(8) -67.9(4)
O(1) Pd(1) C(7) C(9) 66.3(4)
C(7) Pd(1) O(1) C(1) 33.9(4)
C(6) Pd(1) C(7) C(8) 116.0(5)
C(6) Pd(1) C(7) C(9) -109.9(5)
Pd(1) Pd(2) P(2) C(28) 24.5(3)
Pd(1) Pd(2) P(2) C(34) 142.0(2)
Pd(1) Pd(2) P(2) C(40) -100.1(3)
Pd(1) Pd(2) O(2) C(1) 0.3(3)
Pd(1) Pd(2) C(8) C(7) -29.3(2)
P(2) Pd(2) O(2) C(1) 173.6(3)
O(2) Pd(2) P(2) C(28) -48.10(18)
O(2) Pd(2) P(2) C(34) 69.46(16)
O(2) Pd(2) P(2) C(40) -172.70(16)
P(2) Pd(2) C(8) C(7) 157.4(2)
C(8) Pd(2) P(2) C(28) 134.0(2)
C(8) Pd(2) P(2) C(34) -108.5(2)
C(8) Pd(2) P(2) C(40) 9.4(2)
O(2) Pd(2) C(8) C(7) -11.3(11)
C(8) Pd(2) O(2) C(1) -17.8(10)
Pd(1) P(1) C(10) C(11) 21.7(4)
Pd(1) P(1) C(10) C(15) -156.6(4)
Pd(1) P(1) C(16) C(17) -153.2(2)
Pd(1) P(1) C(16) C(21) 27.4(3)
Pd(1) P(1) C(22) C(23) -100.5(2)
Pd(1) P(1) C(22) C(27) 75.5(3)
C(10) P(1) C(16) C(17) 86.1(3)
C(10) P(1) C(16) C(21) -93.2(3)
C(16) P(1) C(10) C(11) 145.8(4)
C(16) P(1) C(10) C(15) -32.5(4)
C(10) P(1) C(22) C(23) 21.5(3)
C(10) P(1) C(22) C(27) -162.5(3)
C(22) P(1) C(10) C(11) -105.4(4)
C(22) P(1) C(10) C(15) 76.3(4)
C(16) P(1) C(22) C(23) 129.9(3)
C(16) P(1) C(22) C(27) -54.1(3)
C(22) P(1) C(16) C(17) -21.9(3)
C(22) P(1) C(16) C(21) 158.7(2)
Pd(2) P(2) C(28) C(29) -140.4(3)
Pd(2) P(2) C(28) C(33) 40.5(3)
Pd(2) P(2) C(34) C(35) -131.5(3)
Pd(2) P(2) C(34) C(39) 47.6(3)
Pd(2) P(2) C(40) C(41) -135.8(3)
Pd(2) P(2) C(40) C(45) 43.4(4)
C(28) P(2) C(34) C(35) -4.2(4)
C(28) P(2) C(34) C(39) 174.9(3)
C(34) P(2) C(28) C(29) 98.5(3)
C(34) P(2) C(28) C(33) -80.5(3)
C(28) P(2) C(40) C(41) 91.8(4)
C(28) P(2) C(40) C(45) -89.1(3)
C(40) P(2) C(28) C(29) -8.4(3)
C(40) P(2) C(28) C(33) 172.5(3)
C(34) P(2) C(40) C(41) -14.7(4)
C(34) P(2) C(40) C(45) 164.4(3)
C(40) P(2) C(34) C(35) 101.8(4)
C(40) P(2) C(34) C(39) -79.0(3)
Pd(1) O(1) C(1) O(2) -3.4(6)
Pd(1) O(1) C(1) C(2) 177.7(3)
Pd(2) O(2) C(1) O(1) 1.8(6)
Pd(2) O(2) C(1) C(2) -179.3(3)
O(1) C(1) C(2) C(3) 21.5(6)
O(2) C(1) C(2) C(3) -157.6(4)
C(1) C(2) C(3) C(4) -86.9(7)
C(1) C(2) C(3) C(5) 92.4(8)
Pd(1) C(6) C(7) C(8) -95.7(4)
Pd(1) C(6) C(7) C(9) 99.8(4)
Pd(1) C(7) C(8) Pd(2) 34.8(3)
C(6) C(7) C(8) Pd(2) 99.5(4)
C(9) C(7) C(8) Pd(2) -96.0(4)
P(1) C(10) C(11) C(12) -179.6(4)
P(1) C(10) C(15) C(14) 179.8(4)
C(11) C(10) C(15) C(14) 1.5(8)
C(15) C(10) C(11) C(12) -1.3(8)
C(10) C(11) C(12) C(13) 0.5(9)
C(11) C(12) C(13) C(14) -0.0(10)
C(12) C(13) C(14) C(15) 0.3(9)
C(13) C(14) C(15) C(10) -1.0(10)
P(1) C(16) C(17) C(18) -178.9(3)
P(1) C(16) C(21) C(20) 179.9(2)
C(17) C(16) C(21) C(20) 0.5(5)
C(21) C(16) C(17) C(18) 0.5(5)
C(16) C(17) C(18) C(19) -1.8(6)
C(17) C(18) C(19) C(20) 2.1(6)
C(18) C(19) C(20) C(21) -1.1(6)
C(19) C(20) C(21) C(16) -0.3(4)
P(1) C(22) C(23) C(24) 176.6(3)
P(1) C(22) C(27) C(26) -176.9(3)
C(23) C(22) C(27) C(26) -0.8(5)
C(27) C(22) C(23) C(24) 0.6(5)
C(22) C(23) C(24) C(25) 0.6(6)
C(23) C(24) C(25) C(26) -1.6(7)
C(24) C(25) C(26) C(27) 1.5(7)
C(25) C(26) C(27) C(22) -0.3(5)
P(2) C(28) C(29) C(30) -178.5(3)
P(2) C(28) C(33) C(32) 177.7(3)
C(29) C(28) C(33) C(32) -1.4(6)
C(33) C(28) C(29) C(30) 0.5(6)
C(28) C(29) C(30) C(31) 0.2(5)
C(29) C(30) C(31) C(32) 0.0(6)
C(30) C(31) C(32) C(33) -1.0(7)
C(31) C(32) C(33) C(28) 1.7(6)
P(2) C(34) C(35) C(36) 179.6(4)
P(2) C(34) C(39) C(38) 179.0(3)
C(35) C(34) C(39) C(38) -1.8(6)
C(39) C(34) C(35) C(36) 0.5(7)
C(34) C(35) C(36) C(37) 1.1(8)
C(35) C(36) C(37) C(38) -1.3(8)
C(36) C(37) C(38) C(39) 0.0(6)
C(37) C(38) C(39) C(34) 1.5(6)
P(2) C(40) C(41) C(42) 179.8(4)
P(2) C(40) C(45) C(44) -178.5(4)
C(41) C(40) C(45) C(44) 0.6(7)
C(45) C(40) C(41) C(42) 0.6(7)
C(40) C(41) C(42) C(43) -2.1(8)
C(41) C(42) C(43) C(44) 2.4(10)
C(42) C(43) C(44) C(45) -1.1(10)
C(43) C(44) C(45) C(40) -0.4(8)
